data_7156809
loop_
_publ_author_name
'Ali, Sk Asraf'
'Mondal, Suresh Kumar'
'Das, Tapas'
'Manna, Susanta Kumar'
'Bera, Anirban'
'Dafadar, Debabrata'
'Naskar, Sourenjit'
'Molla, Mijanur Rahaman'
'Samanta, Shubhankar'

_publ_section_title
;
 One-pot tandem cyclisation to pyrrolo[1,2-a][1,4]benzodiazepines: a
 modified approach to the Pictet-Spengler reaction.
;
_journal_issue 18
_journal_name_full 'Organic &amp; biomolecular chemistry'
_journal_page_first 4652
_journal_page_last 4662
_journal_paper_doi 10.1039/c9ob00448c
_journal_volume 17
_journal_year 2019
_chemical_formula_moiety 'C30 H28 N2 O2'
_chemical_formula_sum 'C30 H28 N2 O2'
_chemical_formula_weight 448.54
_space_group_crystal_system monoclinic
_space_group_IT_number 14
_space_group_name_Hall '-P 2ybc'
_space_group_name_H-M_alt 'P 1 21/c 1'
_symmetry_space_group_name_Hall '-P 2ybc'
_symmetry_space_group_name_H-M 'P 1 21/c 1'
_atom_sites_solution_hydrogens geom
_atom_sites_solution_primary dual
_audit_creation_date 2019-01-31
_audit_creation_method
;
Olex2 1.2
(compiled 2016.09.09 svn.r3337 for OlexSys, GUI svn.r5506)
;
_audit_update_record
;
2019-02-18 deposited with the CCDC.    2019-04-11 downloaded from the CCDC.
;
_cell_angle_alpha 90
_cell_angle_beta 106.043(8)
_cell_angle_gamma 90
_cell_formula_units_Z 4
_cell_length_a 12.470(3)
_cell_length_b 11.660(2)
_cell_length_c 16.913(4)
_cell_measurement_reflns_used 9103
_cell_measurement_temperature 158(2)
_cell_measurement_theta_max 27.38
_cell_measurement_theta_min 2.52
_cell_volume 2363.4(9)
_computing_cell_refinement 'SAINT V8.38A (?, 2016)'
_computing_data_reduction 'SAINT V8.38A (?, 2016)'
_computing_molecular_graphics 'Olex2 (Dolomanov et al., 2009)'
_computing_publication_material 'Olex2 (Dolomanov et al., 2009)'
_computing_structure_refinement 'ShelXL (Sheldrick, 2015)'
_computing_structure_solution 'ShelXT (Sheldrick, 2015)'
_diffrn_ambient_temperature 158.0
_diffrn_measured_fraction_theta_full 0.994
_diffrn_measured_fraction_theta_max 0.990
_diffrn_measurement_device_type 'Bruker APEX-II CCD'
_diffrn_measurement_method '\f and \w scans'
_diffrn_radiation_type MoK\a
_diffrn_radiation_wavelength 0.71073
_diffrn_reflns_av_R_equivalents 0.0788
_diffrn_reflns_av_unetI/netI 0.0633
_diffrn_reflns_Laue_measured_fraction_full 0.994
_diffrn_reflns_Laue_measured_fraction_max 0.990
_diffrn_reflns_limit_h_max 16
_diffrn_reflns_limit_h_min -16
_diffrn_reflns_limit_k_max 14
_diffrn_reflns_limit_k_min -15
_diffrn_reflns_limit_l_max 20
_diffrn_reflns_limit_l_min -21
_diffrn_reflns_number 24223
_diffrn_reflns_point_group_measured_fraction_full 0.994
_diffrn_reflns_point_group_measured_fraction_max 0.990
_diffrn_reflns_theta_full 25.242
_diffrn_reflns_theta_max 27.478
_diffrn_reflns_theta_min 2.517
_diffrn_standards_number 0
_exptl_absorpt_coefficient_mu 0.079
_exptl_absorpt_correction_T_max 0.7456
_exptl_absorpt_correction_T_min 0.6118
_exptl_absorpt_correction_type multi-scan
_exptl_absorpt_process_details
'SADABS-2016/2 (Bruker,2016/2) was used for absorption correction. wR2(int) was 0.1287 before and 0.1000 after correction. The Ratio of minimum to maximum transmission is 0.8205. The \l/2 correction factor is Not present.'
_exptl_crystal_colour 'clear light colourless'
_exptl_crystal_colour_lustre clear
_exptl_crystal_colour_modifier light
_exptl_crystal_colour_primary colourless
_exptl_crystal_density_diffrn 1.261
_exptl_crystal_description block
_exptl_crystal_F_000 952
_exptl_crystal_size_max 0.38
_exptl_crystal_size_mid 0.31
_exptl_crystal_size_min 0.22
_refine_diff_density_max 0.334
_refine_diff_density_min -0.336
_refine_diff_density_rms 0.049
_refine_ls_extinction_method none
_refine_ls_goodness_of_fit_ref 1.033
_refine_ls_hydrogen_treatment constr
_refine_ls_matrix_type full
_refine_ls_number_parameters 309
_refine_ls_number_reflns 5358
_refine_ls_number_restraints 0
_refine_ls_restrained_S_all 1.033
_refine_ls_R_factor_all 0.0751
_refine_ls_R_factor_gt 0.0563
_refine_ls_shift/su_max 0.000
_refine_ls_shift/su_mean 0.000
_refine_ls_structure_factor_coef Fsqd
_refine_ls_weighting_details 'w=1/[\s^2^(Fo^2^)+(0.0666P)^2^+0.9189P] where P=(Fo^2^+2Fc^2^)/3'
_refine_ls_weighting_scheme calc
_refine_ls_wR_factor_gt 0.1389
_refine_ls_wR_factor_ref 0.1541
_reflns_Friedel_coverage 0.000
_reflns_number_gt 4151
_reflns_number_total 5358
_reflns_threshold_expression 'I > 2\s(I)'
_cod_data_source_file c9ob00448c2.cif
_cod_data_source_block mo_pg020118_0m
_cod_depositor_comments 'Adding full bibliography for 7156809.cif.'
_cod_original_cell_volume 2363.3(9)
_cod_database_code 7156809
_shelx_shelxl_version_number 2014/7
_shelx_space_group_comment
;
The symmetry employed for this shelxl refinement is uniquely defined
by the following loop, which should always be used as a source of
symmetry information in preference to the above space-group names.
They are only intended as comments.
;
_shelx_estimated_absorpt_t_max 0.983
_shelx_estimated_absorpt_t_min 0.971
_olex2_refinement_description
;
1. Fixed Uiso
 At 1.2 times of:
  All C(H) groups, All C(H,H) groups, All N(H) groups
 At 1.5 times of:
  All C(H,H,H) groups
2.a Ternary CH refined with riding coordinates:
 C7(H7)
2.b Secondary CH2 refined with riding coordinates:
 C2(H2A,H2B), C10(H10A,H10B), C15(H15A,H15B), C16(H16A,H16B)
2.c Aromatic/amide H refined with riding coordinates:
 N2(H2), C11(H11), C12(H12), C13(H13), C14(H14), C19(H19), C20(H20), C21(H21),
 C22(H22), C24(H24), C25(H25), C27(H27), C28(H28)
2.d Idealised Me refined as rotating group:
 C29(H29A,H29B,H29C), C30(H30A,H30B,H30C)
;
_olex2_submission_special_instructions 'No special instructions were received'

loop_
_space_group_symop_operation_xyz
'x, y, z'
'-x, y+1/2, -z+1/2'
'-x, -y, -z'
'x, -y-1/2, z-1/2'

loop_
_atom_site_label
_atom_site_type_symbol
_atom_site_fract_x
_atom_site_fract_y
_atom_site_fract_z
_atom_site_U_iso_or_equiv
_atom_site_adp_type
_atom_site_occupancy
_atom_site_site_symmetry_order
_atom_site_calc_flag
_atom_site_refinement_flags_posn
C1 C 0.42178(14) 0.77487(14) 0.47519(10) 0.0288(4) Uani 1 1 d .
N1 N 0.63613(10) 0.61686(12) 0.47288(8) 0.0248(3) Uani 1 1 d .
O1 O 0.4130(2) 0.84095(13) 0.42026(11) 0.0795(7) Uani 1 1 d .
C2 C 0.43574(13) 0.64671(13) 0.46948(10) 0.0252(3) Uani 1 1 d .
H2A H 0.4531 0.6142 0.5257 0.030 Uiso 1 1 calc R
H2B H 0.3637 0.6137 0.4375 0.030 Uiso 1 1 calc R
N2 N 0.87436(12) 0.67358(12) 0.47455(10) 0.0323(3) Uani 1 1 d .
H2 H 0.9249 0.6899 0.4488 0.039 Uiso 1 1 calc R
O2 O 0.41503(13) 0.80502(11) 0.54883(8) 0.0425(4) Uani 1 1 d .
C3 C 0.52423(12) 0.60945(13) 0.43079(10) 0.0235(3) Uani 1 1 d .
C4 C 0.51662(13) 0.55151(13) 0.35801(10) 0.0246(3) Uani 1 1 d .
C5 C 0.62724(13) 0.52240(14) 0.35653(10) 0.0268(3) Uani 1 1 d .
C6 C 0.69897(13) 0.56421(14) 0.42741(10) 0.0254(3) Uani 1 1 d .
C7 C 0.82375(13) 0.55969(14) 0.45857(11) 0.0275(4) Uani 1 1 d .
H7 H 0.8495 0.5281 0.4120 0.033 Uiso 1 1 calc R
C8 C 0.85302(13) 0.75916(14) 0.52506(10) 0.0283(4) Uani 1 1 d .
C9 C 0.76336(13) 0.75966(14) 0.56111(10) 0.0271(3) Uani 1 1 d .
C10 C 0.68481(13) 0.65929(14) 0.55624(10) 0.0264(3) Uani 1 1 d .
H10A H 0.7260 0.5959 0.5905 0.032 Uiso 1 1 calc R
H10B H 0.6238 0.6828 0.5798 0.032 Uiso 1 1 calc R
C11 C 0.74869(15) 0.85449(15) 0.60683(11) 0.0342(4) Uani 1 1 d .
H11 H 0.6880 0.8547 0.6306 0.041 Uiso 1 1 calc R
C12 C 0.81935(16) 0.94914(16) 0.61916(13) 0.0409(5) Uani 1 1 d .
H12 H 0.8067 1.0134 0.6499 0.049 Uiso 1 1 calc R
C13 C 0.90840(16) 0.94715(16) 0.58543(12) 0.0400(5) Uani 1 1 d .
H13 H 0.9586 1.0102 0.5940 0.048 Uiso 1 1 calc R
C14 C 0.92509(15) 0.85490(15) 0.53965(12) 0.0354(4) Uani 1 1 d .
H14 H 0.9870 0.8556 0.5172 0.042 Uiso 1 1 calc R
C15 C 0.64433(15) 0.44992(16) 0.28743(11) 0.0352(4) Uani 1 1 d .
H15A H 0.7190 0.4137 0.3039 0.042 Uiso 1 1 calc R
H15B H 0.6390 0.4979 0.2382 0.042 Uiso 1 1 calc R
C16 C 0.55303(17) 0.35756(16) 0.26833(12) 0.0381(4) Uani 1 1 d .
H16A H 0.5584 0.3127 0.2199 0.046 Uiso 1 1 calc R
H16B H 0.5653 0.3044 0.3156 0.046 Uiso 1 1 calc R
C17 C 0.43760(15) 0.40889(15) 0.25123(10) 0.0316(4) Uani 1 1 d .
C18 C 0.41976(14) 0.50833(14) 0.29380(10) 0.0276(4) Uani 1 1 d .
C19 C 0.31380(14) 0.55848(17) 0.27363(11) 0.0343(4) Uani 1 1 d .
H19 H 0.3022 0.6278 0.2996 0.041 Uiso 1 1 calc R
C20 C 0.22517(16) 0.5073(2) 0.21566(12) 0.0465(5) Uani 1 1 d .
H20 H 0.1533 0.5417 0.2027 0.056 Uiso 1 1 calc R
C21 C 0.24107(18) 0.4072(2) 0.17706(13) 0.0522(6) Uani 1 1 d .
H21 H 0.1797 0.3711 0.1391 0.063 Uiso 1 1 calc R
C22 C 0.34675(18) 0.35925(18) 0.19366(12) 0.0436(5) Uani 1 1 d .
H22 H 0.3576 0.2916 0.1655 0.052 Uiso 1 1 calc R
C23 C 0.86605(13) 0.47465(14) 0.52963(11) 0.0274(4) Uani 1 1 d .
C24 C 0.93902(14) 0.50574(15) 0.60480(11) 0.0313(4) Uani 1 1 d .
H24 H 0.9648 0.5826 0.6132 0.038 Uiso 1 1 calc R
C25 C 0.97474(15) 0.42638(16) 0.66773(11) 0.0348(4) Uani 1 1 d .
H25 H 1.0247 0.4500 0.7184 0.042 Uiso 1 1 calc R
C26 C 0.93875(15) 0.31268(15) 0.65822(11) 0.0336(4) Uani 1 1 d .
C27 C 0.86676(14) 0.28104(15) 0.58223(12) 0.0337(4) Uani 1 1 d .
H27 H 0.8414 0.2040 0.5737 0.040 Uiso 1 1 calc R
C28 C 0.83151(14) 0.36024(15) 0.51885(11) 0.0310(4) Uani 1 1 d .
H28 H 0.7834 0.3363 0.4676 0.037 Uiso 1 1 calc R
C29 C 0.9752(2) 0.22838(19) 0.72827(14) 0.0506(5) Uani 1 1 d .
H29A H 0.9099 0.2023 0.7449 0.076 Uiso 1 1 calc GR
H29B H 1.0281 0.2657 0.7750 0.076 Uiso 1 1 calc GR
H29C H 1.0113 0.1624 0.7104 0.076 Uiso 1 1 calc GR
C30 C 0.3980(2) 0.92511(17) 0.56369(14) 0.0534(6) Uani 1 1 d .
H30A H 0.4662 0.9681 0.5656 0.080 Uiso 1 1 calc GR
H30B H 0.3801 0.9334 0.6163 0.080 Uiso 1 1 calc GR
H30C H 0.3363 0.9551 0.5192 0.080 Uiso 1 1 calc GR

loop_
_atom_site_aniso_label
_atom_site_aniso_U_11
_atom_site_aniso_U_22
_atom_site_aniso_U_33
_atom_site_aniso_U_23
_atom_site_aniso_U_13
_atom_site_aniso_U_12
C1 0.0304(8) 0.0284(8) 0.0296(8) 0.0012(7) 0.0119(7) 0.0037(7)
N1 0.0199(6) 0.0275(7) 0.0280(7) -0.0035(6) 0.0084(5) 0.0007(5)
O1 0.168(2) 0.0354(8) 0.0541(10) 0.0144(7) 0.0631(12) 0.0293(10)
C2 0.0222(7) 0.0250(8) 0.0303(8) -0.0022(6) 0.0105(6) -0.0001(6)
N2 0.0270(7) 0.0315(8) 0.0436(9) 0.0015(6) 0.0186(6) -0.0021(6)
O2 0.0697(10) 0.0295(7) 0.0317(7) -0.0048(5) 0.0194(7) 0.0054(6)
C3 0.0195(7) 0.0230(7) 0.0286(8) -0.0001(6) 0.0078(6) 0.0008(6)
C4 0.0252(8) 0.0228(8) 0.0264(8) 0.0003(6) 0.0080(6) 0.0017(6)
C5 0.0276(8) 0.0284(8) 0.0259(8) 0.0005(6) 0.0102(6) 0.0046(6)
C6 0.0227(8) 0.0271(8) 0.0289(8) 0.0010(6) 0.0115(6) 0.0044(6)
C7 0.0216(8) 0.0300(8) 0.0333(9) -0.0008(7) 0.0116(7) 0.0024(6)
C8 0.0246(8) 0.0277(8) 0.0301(8) 0.0076(7) 0.0031(7) 0.0024(6)
C9 0.0231(8) 0.0278(8) 0.0280(8) 0.0019(6) 0.0030(6) 0.0012(6)
C10 0.0239(8) 0.0284(8) 0.0272(8) -0.0032(6) 0.0077(6) -0.0008(6)
C11 0.0287(9) 0.0344(9) 0.0363(10) -0.0045(7) 0.0036(7) 0.0002(7)
C12 0.0393(10) 0.0319(10) 0.0447(11) -0.0074(8) 0.0003(9) -0.0014(8)
C13 0.0370(10) 0.0301(9) 0.0454(11) 0.0043(8) -0.0009(8) -0.0089(7)
C14 0.0276(9) 0.0353(9) 0.0415(10) 0.0091(8) 0.0066(7) -0.0041(7)
C15 0.0369(10) 0.0424(10) 0.0288(9) -0.0012(8) 0.0134(7) 0.0109(8)
C16 0.0541(12) 0.0321(9) 0.0299(9) -0.0036(7) 0.0145(8) 0.0069(8)
C17 0.0413(10) 0.0299(9) 0.0249(8) 0.0008(7) 0.0115(7) -0.0032(7)
C18 0.0303(8) 0.0288(8) 0.0238(8) 0.0010(6) 0.0077(6) -0.0043(7)
C19 0.0294(9) 0.0406(10) 0.0326(9) -0.0028(8) 0.0081(7) -0.0025(7)
C20 0.0294(10) 0.0688(14) 0.0393(11) -0.0089(10) 0.0059(8) -0.0084(9)
C21 0.0437(12) 0.0700(15) 0.0411(11) -0.0170(11) 0.0084(9) -0.0233(11)
C22 0.0572(13) 0.0398(11) 0.0345(10) -0.0111(8) 0.0137(9) -0.0144(9)
C23 0.0190(7) 0.0302(8) 0.0348(9) -0.0008(7) 0.0107(7) 0.0035(6)
C24 0.0275(8) 0.0285(8) 0.0368(9) -0.0031(7) 0.0072(7) 0.0011(7)
C25 0.0324(9) 0.0361(9) 0.0335(9) -0.0028(8) 0.0049(7) 0.0033(7)
C26 0.0324(9) 0.0327(9) 0.0364(9) 0.0022(7) 0.0106(7) 0.0067(7)
C27 0.0274(8) 0.0279(8) 0.0460(10) -0.0008(8) 0.0104(8) 0.0009(7)
C28 0.0208(8) 0.0320(9) 0.0386(9) -0.0033(7) 0.0056(7) 0.0003(6)
C29 0.0611(14) 0.0409(11) 0.0456(12) 0.0103(9) 0.0075(10) 0.0067(10)
C30 0.0840(17) 0.0301(10) 0.0506(13) -0.0110(9) 0.0262(12) 0.0057(10)

loop_
_atom_type_symbol
_atom_type_description
_atom_type_scat_dispersion_real
_atom_type_scat_dispersion_imag
_atom_type_scat_source
C C 0.0033 0.0016 'International Tables Vol C Tables 4.2.6.8 and 6.1.1.4'
H H 0.0000 0.0000 'International Tables Vol C Tables 4.2.6.8 and 6.1.1.4'
N N 0.0061 0.0033 'International Tables Vol C Tables 4.2.6.8 and 6.1.1.4'
O O 0.0106 0.0060 'International Tables Vol C Tables 4.2.6.8 and 6.1.1.4'

loop_
_geom_angle_atom_site_label_1
_geom_angle_atom_site_label_2
_geom_angle_atom_site_label_3
_geom_angle
O1 C1 C2 125.34(16)
O1 C1 O2 123.32(16)
O2 C1 C2 111.26(14)
C3 N1 C6 109.39(13)
C3 N1 C10 127.58(13)
C6 N1 C10 122.63(13)
C3 C2 C1 115.32(13)
C8 N2 C7 128.36(14)
C1 O2 C30 118.16(15)
N1 C3 C2 121.23(14)
N1 C3 C4 107.44(13)
C4 C3 C2 130.83(14)
C3 C4 C5 107.61(14)
C3 C4 C18 131.58(15)
C5 C4 C18 120.37(14)
C4 C5 C15 119.49(15)
C6 C5 C4 107.46(14)
C6 C5 C15 132.87(15)
N1 C6 C7 120.81(14)
C5 C6 N1 108.10(14)
C5 C6 C7 131.09(15)
N2 C7 C6 112.69(13)
N2 C7 C23 113.85(14)
C6 C7 C23 113.37(13)
N2 C8 C9 125.31(15)
N2 C8 C14 117.10(16)
C14 C8 C9 117.56(16)
C8 C9 C10 123.40(15)
C11 C9 C8 118.98(15)
C11 C9 C10 117.55(15)
N1 C10 C9 113.89(13)
C9 C11 C12 122.61(18)
C13 C12 C11 118.21(18)
C14 C13 C12 120.65(17)
C13 C14 C8 121.95(18)
C5 C15 C16 107.54(14)
C17 C16 C15 111.97(15)
C18 C17 C16 120.18(15)
C22 C17 C16 120.97(17)
C22 C17 C18 118.85(17)
C17 C18 C4 116.33(15)
C19 C18 C4 124.36(15)
C19 C18 C17 119.31(16)
C20 C19 C18 120.35(18)
C21 C20 C19 120.4(2)
C20 C21 C22 119.91(18)
C21 C22 C17 121.02(19)
C24 C23 C7 122.93(15)
C24 C23 C28 117.89(16)
C28 C23 C7 119.17(15)
C25 C24 C23 121.16(16)
C24 C25 C26 121.36(17)
C25 C26 C27 117.47(16)
C25 C26 C29 120.72(17)
C27 C26 C29 121.81(17)
C28 C27 C26 121.26(16)
C27 C28 C23 120.84(17)

loop_
_geom_bond_atom_site_label_1
_geom_bond_atom_site_label_2
_geom_bond_distance
C1 O1 1.189(2)
C1 C2 1.511(2)
C1 O2 1.319(2)
N1 C3 1.383(2)
N1 C6 1.384(2)
N1 C10 1.459(2)
C2 C3 1.495(2)
N2 C7 1.463(2)
N2 C8 1.386(2)
O2 C30 1.448(2)
C3 C4 1.384(2)
C4 C5 1.427(2)
C4 C18 1.472(2)
C5 C6 1.372(2)
C5 C15 1.504(2)
C6 C7 1.499(2)
C7 C23 1.535(2)
C8 C9 1.414(2)
C8 C14 1.411(2)
C9 C10 1.514(2)
C9 C11 1.390(2)
C11 C12 1.391(3)
C12 C13 1.382(3)
C13 C14 1.374(3)
C15 C16 1.535(3)
C16 C17 1.511(3)
C17 C18 1.414(2)
C17 C22 1.399(3)
C18 C19 1.398(2)
C19 C20 1.393(3)
C20 C21 1.378(3)
C21 C22 1.387(3)
C23 C24 1.392(2)
C23 C28 1.398(2)
C24 C25 1.388(3)
C25 C26 1.395(3)
C26 C27 1.399(3)
C26 C29 1.510(3)
C27 C28 1.391(3)
